data_7017805
loop_
_publ_author_name
'Hevia, Eva'
'Kennedy, Alan R.'
'McCall, Matthew D.'

_publ_section_title
;
 Assessing the reactivity of sodium zincate [(TMEDA)Na(TMP)Zn(t)Bu2]
 towards benzoylferrocene: deprotonative metalation vs. alkylation
 reactions.
;
_journal_issue 1
_journal_name_full 'Dalton transactions (Cambridge, England : 2003)'
_journal_page_first 98
_journal_page_last 103
_journal_paper_doi 10.1039/c1dt11465d
_journal_volume 41
_journal_year 2012
_chemical_formula_moiety 'C21 H22 Fe O'
_chemical_formula_sum 'C21 H22 Fe O'
_chemical_formula_weight 346.24
_chemical_name_systematic
;
?
;
_space_group_IT_number 14
_symmetry_cell_setting monoclinic
_symmetry_space_group_name_Hall '-P 2yn'
_symmetry_space_group_name_H-M 'P 1 21/n 1'
_atom_sites_solution_hydrogens geom
_atom_sites_solution_primary direct
_atom_sites_solution_secondary difmap
_audit_creation_method SHELXL-97
_cell_angle_alpha 90.00
_cell_angle_beta 91.060(5)
_cell_angle_gamma 90.00
_cell_formula_units_Z 12
_cell_length_a 10.9164(6)
_cell_length_b 25.1685(13)
_cell_length_c 18.3340(11)
_cell_measurement_reflns_used 6958
_cell_measurement_temperature 123(2)
_cell_measurement_theta_max 29.6202
_cell_measurement_theta_min 2.9813
_cell_volume 5036.4(5)
_computing_cell_refinement
;
CrysAlisPro, Oxford Diffraction Ltd.,
Version 1.171.34.40 (release 27-08-2010 CrysAlis171 .NET)
(compiled Aug 27 2010,11:50:40)
;
_computing_data_collection
;
CrysAlisPro, Oxford Diffraction Ltd.,
Version 1.171.34.40 (release 27-08-2010 CrysAlis171 .NET)
(compiled Aug 27 2010,11:50:40)
;
_computing_data_reduction
;
CrysAlisPro, Oxford Diffraction Ltd.,
Version 1.171.34.40 (release 27-08-2010 CrysAlis171 .NET)
(compiled Aug 27 2010,11:50:40)
;
_computing_structure_refinement 'SHELXL-97 (Sheldrick, 1997)'
_diffrn_ambient_temperature 123(2)
_diffrn_measured_fraction_theta_full 0.999
_diffrn_measured_fraction_theta_max 0.999
_diffrn_measurement_device_type 'Oxford Diffraction Xcalibur E'
_diffrn_measurement_method 'omega scans'
_diffrn_radiation_monochromator graphite
_diffrn_radiation_source 'fine-focus sealed tube'
_diffrn_radiation_type MoK\a
_diffrn_radiation_wavelength 0.71073
_diffrn_reflns_av_R_equivalents 0.1130
_diffrn_reflns_av_sigmaI/netI 0.1190
_diffrn_reflns_limit_h_max 13
_diffrn_reflns_limit_h_min -13
_diffrn_reflns_limit_k_max 32
_diffrn_reflns_limit_k_min -32
_diffrn_reflns_limit_l_max 23
_diffrn_reflns_limit_l_min -23
_diffrn_reflns_number 45919
_diffrn_reflns_theta_full 27.00
_diffrn_reflns_theta_max 27.00
_diffrn_reflns_theta_min 2.99
_exptl_absorpt_coefficient_mu 0.900
_exptl_absorpt_correction_T_max 1.00000
_exptl_absorpt_correction_T_min 0.83390
_exptl_absorpt_correction_type multi-scan
_exptl_absorpt_process_details
;
CrysAlisPro, Oxford Diffraction Ltd.,
Version 1.171.34.40 (release 27-08-2010 CrysAlis171 .NET)
(compiled Aug 27 2010,11:50:40)
Empirical absorption correction using spherical harmonics,
implemented in SCALE3 ABSPACK scaling algorithm.
;
_exptl_crystal_colour Orange
_exptl_crystal_density_diffrn 1.370
_exptl_crystal_density_method 'not measured'
_exptl_crystal_description Needles
_exptl_crystal_F_000 2184
_exptl_crystal_size_max 0.3
_exptl_crystal_size_mid 0.05
_exptl_crystal_size_min 0.05
_refine_diff_density_max 0.502
_refine_diff_density_min -0.618
_refine_diff_density_rms 0.093
_refine_ls_extinction_method none
_refine_ls_goodness_of_fit_ref 0.990
_refine_ls_hydrogen_treatment constr
_refine_ls_matrix_type full
_refine_ls_number_parameters 631
_refine_ls_number_reflns 10967
_refine_ls_number_restraints 0
_refine_ls_restrained_S_all 0.990
_refine_ls_R_factor_all 0.1196
_refine_ls_R_factor_gt 0.0580
_refine_ls_shift/su_max 0.001
_refine_ls_shift/su_mean 0.000
_refine_ls_structure_factor_coef Fsqd
_refine_ls_weighting_details 'calc w=1/[\s^2^(Fo^2^)+(0.0329P)^2^+0.0000P] where P=(Fo^2^+2Fc^2^)/3'
_refine_ls_weighting_scheme calc
_refine_ls_wR_factor_gt 0.1008
_refine_ls_wR_factor_ref 0.1252
_reflns_number_gt 6409
_reflns_number_total 10967
_reflns_threshold_expression I>2sigma(I)
_cod_data_source_file c1dt11465d.txt
_cod_data_source_block mm10-2
_cod_original_sg_symbol_H-M P21/n
_cod_database_code 7017805

loop_
_symmetry_equiv_pos_as_xyz
'x, y, z'
'-x+1/2, y+1/2, -z+1/2'
'-x, -y, -z'
'x-1/2, -y-1/2, z-1/2'

loop_
_atom_site_label
_atom_site_type_symbol
_atom_site_fract_x
_atom_site_fract_y
_atom_site_fract_z
_atom_site_U_iso_or_equiv
_atom_site_adp_type
_atom_site_occupancy
_atom_site_symmetry_multiplicity
_atom_site_calc_flag
_atom_site_refinement_flags
Fe1A Fe 0.33515(4) 0.192151(19) 0.62763(3) 0.01947(14) Uani 1 1 d .
Fe1B Fe 0.31986(4) 0.205232(19) 0.29187(3) 0.02055(14) Uani 1 1 d .
O1A O 0.1700(2) 0.12042(10) 0.76540(15) 0.0305(7) Uani 1 1 d .
O1B O 0.1035(2) 0.15109(10) 0.44128(15) 0.0313(7) Uani 1 1 d .
C1A C -0.0719(3) 0.13716(13) 0.6341(2) 0.0226(9) Uani 1 1 d .
H1A H -0.0751 0.1749 0.6343 0.027 Uiso 1 1 calc R
C1B C 0.0146(3) 0.12298(12) 0.2552(2) 0.0195(8) Uani 1 1 d .
H1B H 0.0827 0.1377 0.2308 0.023 Uiso 1 1 calc R
C2A C -0.1636(3) 0.10869(13) 0.5978(2) 0.0225(9) Uani 1 1 d .
H2A H -0.2290 0.1273 0.5744 0.027 Uiso 1 1 calc R
C2B C -0.0723(3) 0.09371(12) 0.2159(2) 0.0181(8) Uani 1 1 d .
H2B H -0.0614 0.0883 0.1651 0.022 Uiso 1 1 calc R
C3A C -0.1614(3) 0.05336(13) 0.5951(2) 0.0203(8) Uani 1 1 d .
C3B C -0.1752(3) 0.07203(12) 0.2491(2) 0.0185(8) Uani 1 1 d .
C4A C -0.0670(3) 0.02783(13) 0.6331(2) 0.0259(10) Uani 1 1 d .
H4A H -0.0645 -0.0099 0.6333 0.031 Uiso 1 1 calc R
C4B C -0.1847(3) 0.07948(13) 0.3239(2) 0.0222(9) Uani 1 1 d .
H4B H -0.2530 0.0649 0.3483 0.027 Uiso 1 1 calc R
C5A C 0.0233(3) 0.05557(13) 0.6706(2) 0.0236(9) Uani 1 1 d .
H5A H 0.0852 0.0368 0.6969 0.028 Uiso 1 1 calc R
C5B C -0.0977(3) 0.10753(12) 0.3640(2) 0.0229(9) Uani 1 1 d .
H5B H -0.1060 0.1110 0.4152 0.027 Uiso 1 1 calc R
C6A C 0.0241(3) 0.11136(13) 0.6699(2) 0.0197(8) Uani 1 1 d .
C6B C 0.0026(3) 0.13089(12) 0.3299(2) 0.0189(9) Uani 1 1 d .
C7A C -0.2548(3) 0.02073(14) 0.5504(2) 0.0260(9) Uani 1 1 d .
C7B C -0.2752(3) 0.04377(13) 0.2032(2) 0.0227(9) Uani 1 1 d .
C8A C -0.3224(4) -0.01721(16) 0.6020(3) 0.0461(13) Uani 1 1 d .
H8A1 H -0.2626 -0.0395 0.6282 0.069 Uiso 1 1 calc R
H8A2 H -0.3786 -0.0398 0.5736 0.069 Uiso 1 1 calc R
H8A3 H -0.3689 0.0036 0.6372 0.069 Uiso 1 1 calc R
C8B C -0.3625(3) 0.01138(14) 0.2505(2) 0.0343(11) Uani 1 1 d .
H8B1 H -0.4075 0.0354 0.2824 0.051 Uiso 1 1 calc R
H8B2 H -0.3151 -0.0139 0.2802 0.051 Uiso 1 1 calc R
H8B3 H -0.4206 -0.0080 0.2190 0.051 Uiso 1 1 calc R
C9A C -0.1853(3) -0.01213(14) 0.4940(2) 0.0364(11) Uani 1 1 d .
H9A1 H -0.1353 0.0115 0.4643 0.055 Uiso 1 1 calc R
H9A2 H -0.2441 -0.0311 0.4625 0.055 Uiso 1 1 calc R
H9A3 H -0.1322 -0.0379 0.5193 0.055 Uiso 1 1 calc R
C9B C -0.2184(3) 0.00549(13) 0.1475(2) 0.0301(10) Uani 1 1 d .
H9B1 H -0.2839 -0.0117 0.1188 0.045 Uiso 1 1 calc R
H9B2 H -0.1700 -0.0216 0.1734 0.045 Uiso 1 1 calc R
H9B3 H -0.1653 0.0255 0.1148 0.045 Uiso 1 1 calc R
C10A C -0.3487(3) 0.05572(14) 0.5106(2) 0.0309(10) Uani 1 1 d .
H10A H -0.3965 0.0754 0.5464 0.046 Uiso 1 1 calc R
H10B H -0.4037 0.0334 0.4809 0.046 Uiso 1 1 calc R
H10C H -0.3063 0.0808 0.4790 0.046 Uiso 1 1 calc R
C10B C -0.3499(3) 0.08673(13) 0.1627(2) 0.0276(10) Uani 1 1 d .
H10D H -0.3927 0.1088 0.1981 0.041 Uiso 1 1 calc R
H10E H -0.4099 0.0698 0.1298 0.041 Uiso 1 1 calc R
H10F H -0.2947 0.1090 0.1343 0.041 Uiso 1 1 calc R
C11A C 0.1253(3) 0.13979(14) 0.7097(2) 0.0213(9) Uani 1 1 d .
C11B C 0.0906(3) 0.16231(14) 0.3764(2) 0.0227(9) Uani 1 1 d .
C12A C 0.1728(3) 0.19045(13) 0.6805(2) 0.0188(8) Uani 1 1 d .
C12B C 0.1590(3) 0.20805(13) 0.3465(2) 0.0211(9) Uani 1 1 d .
C13A C 0.1576(3) 0.21321(12) 0.6092(2) 0.0217(9) Uani 1 1 d .
H13A H 0.1060 0.1999 0.5711 0.026 Uiso 1 1 calc R
C13B C 0.2542(3) 0.23443(13) 0.3870(2) 0.0258(9) Uani 1 1 d .
H13B H 0.2826 0.2248 0.4345 0.031 Uiso 1 1 calc R
C14A C 0.2610(3) 0.22289(13) 0.7194(2) 0.0245(9) Uani 1 1 d .
H14A H 0.2904 0.2169 0.7678 0.029 Uiso 1 1 calc R
C14B C 0.1468(3) 0.23520(12) 0.2777(2) 0.0215(9) Uani 1 1 d .
H14B H 0.0909 0.2265 0.2392 0.026 Uiso 1 1 calc R
C15A C 0.2962(3) 0.26493(13) 0.6737(2) 0.0283(10) Uani 1 1 d .
H15A H 0.3523 0.2925 0.6862 0.034 Uiso 1 1 calc R
C15B C 0.2991(3) 0.27688(13) 0.3452(2) 0.0270(10) Uani 1 1 d .
H15B H 0.3622 0.3008 0.3598 0.032 Uiso 1 1 calc R
C16A C 0.2331(3) 0.25903(13) 0.6054(2) 0.0272(10) Uani 1 1 d .
H16A H 0.2403 0.2818 0.5645 0.033 Uiso 1 1 calc R
C16B C 0.2338(3) 0.27778(13) 0.2776(2) 0.0268(10) Uani 1 1 d .
H16B H 0.2457 0.3023 0.2391 0.032 Uiso 1 1 calc R
C17A C 0.5208(3) 0.18601(14) 0.6154(2) 0.0260(9) Uani 1 1 d .
H17A H 0.5798 0.2117 0.6303 0.031 Uiso 1 1 calc R
C17B C 0.5041(3) 0.19165(15) 0.2805(2) 0.0313(11) Uani 1 1 d .
H17B H 0.5688 0.2130 0.2996 0.038 Uiso 1 1 calc R
C18A C 0.4777(3) 0.14348(14) 0.6581(2) 0.0308(10) Uani 1 1 d .
H18A H 0.5033 0.1354 0.7066 0.037 Uiso 1 1 calc R
C18B C 0.4465(3) 0.19766(13) 0.2108(2) 0.0260(9) Uani 1 1 d .
H18B H 0.4655 0.2236 0.1751 0.031 Uiso 1 1 calc R
C19A C 0.3896(3) 0.11493(13) 0.6159(2) 0.0269(10) Uani 1 1 d .
H19A H 0.3458 0.0845 0.6314 0.032 Uiso 1 1 calc R
C19B C 0.4487(3) 0.14843(14) 0.3166(2) 0.0321(10) Uani 1 1 d .
H19B H 0.4692 0.1359 0.3642 0.039 Uiso 1 1 calc R
C20A C 0.3784(3) 0.13964(13) 0.5468(2) 0.0237(9) Uani 1 1 d .
H20A H 0.3256 0.1289 0.5078 0.028 Uiso 1 1 calc R
C20B C 0.3567(3) 0.12698(13) 0.2689(2) 0.0268(10) Uani 1 1 d .
H20B H 0.3057 0.0974 0.2789 0.032 Uiso 1 1 calc R
C21A C 0.4607(3) 0.18370(14) 0.5465(2) 0.0269(9) Uani 1 1 d .
H21A H 0.4729 0.2073 0.5068 0.032 Uiso 1 1 calc R
C21B C 0.3544(3) 0.15735(13) 0.2044(2) 0.0231(9) Uani 1 1 d .
H21B H 0.3010 0.1520 0.1636 0.028 Uiso 1 1 calc R
Fe1 Fe 0.34435(4) 0.197272(18) 0.95607(3) 0.01868(14) Uani 1 1 d .
O1 O 0.0891(2) 0.17649(10) 1.09895(15) 0.0295(7) Uani 1 1 d .
C1 C 0.0381(3) 0.12004(12) 0.9211(2) 0.0204(9) Uani 1 1 d .
H1 H 0.1155 0.1274 0.9005 0.025 Uiso 1 1 calc R
C2 C -0.0449(3) 0.08680(13) 0.8843(2) 0.0223(9) Uani 1 1 d .
H2 H -0.0233 0.0720 0.8386 0.027 Uiso 1 1 calc R
C3 C -0.1597(3) 0.07496(12) 0.9137(2) 0.0188(8) Uani 1 1 d .
C4 C -0.1888(3) 0.09793(13) 0.9799(2) 0.0218(9) Uani 1 1 d .
H4 H -0.2665 0.0911 1.0003 0.026 Uiso 1 1 calc R
C5 C -0.1058(3) 0.13099(12) 1.0172(2) 0.0200(8) Uani 1 1 d .
H5 H -0.1270 0.1458 1.0629 0.024 Uiso 1 1 calc R
C6 C 0.0082(3) 0.14228(12) 0.9873(2) 0.0193(8) Uani 1 1 d .
C7 C -0.2476(3) 0.03746(13) 0.8719(2) 0.0256(9) Uani 1 1 d .
C8 C -0.2889(3) 0.06453(16) 0.8004(2) 0.0399(11) Uani 1 1 d .
H8A H -0.3350 0.0968 0.8116 0.060 Uiso 1 1 calc R
H8B H -0.3412 0.0402 0.7721 0.060 Uiso 1 1 calc R
H8C H -0.2168 0.0738 0.7720 0.060 Uiso 1 1 calc R
C9 C -0.1810(3) -0.01467(14) 0.8547(3) 0.0488(15) Uani 1 1 d .
H9A H -0.1104 -0.0072 0.8241 0.073 Uiso 1 1 calc R
H9B H -0.2373 -0.0388 0.8288 0.073 Uiso 1 1 calc R
H9C H -0.1528 -0.0313 0.9003 0.073 Uiso 1 1 calc R
C10 C -0.3617(3) 0.02428(14) 0.9168(2) 0.0335(11) Uani 1 1 d .
H10G H -0.3360 0.0089 0.9637 0.050 Uiso 1 1 calc R
H10H H -0.4131 -0.0013 0.8899 0.050 Uiso 1 1 calc R
H10I H -0.4085 0.0569 0.9253 0.050 Uiso 1 1 calc R
C11 C 0.0923(3) 0.17717(13) 1.0321(2) 0.0191(8) Uani 1 1 d .
C12 C 0.1756(3) 0.21490(13) 0.9957(2) 0.0191(8) Uani 1 1 d .
C13 C 0.2696(3) 0.24488(12) 1.0340(2) 0.0236(9) Uani 1 1 d .
H13 H 0.2869 0.2434 1.0849 0.028 Uiso 1 1 calc R
C14 C 0.1824(3) 0.22908(12) 0.9207(2) 0.0223(9) Uani 1 1 d .
H14 H 0.1318 0.2154 0.8823 0.027 Uiso 1 1 calc R
C15 C 0.3313(3) 0.27670(13) 0.9829(2) 0.0239(9) Uani 1 1 d .
H15 H 0.3970 0.3003 0.9936 0.029 Uiso 1 1 calc R
C16 C 0.2780(3) 0.26723(13) 0.9127(2) 0.0244(9) Uani 1 1 d .
H16 H 0.3018 0.2834 0.8683 0.029 Uiso 1 1 calc R
C17 C 0.4771(3) 0.16910(14) 0.8873(2) 0.0258(9) Uani 1 1 d .
H17 H 0.5022 0.1849 0.8430 0.031 Uiso 1 1 calc R
C18 C 0.5270(3) 0.17927(15) 0.9579(2) 0.0293(10) Uani 1 1 d .
H18 H 0.5916 0.2034 0.9689 0.035 Uiso 1 1 calc R
C20 C 0.3821(3) 0.13073(13) 0.8953(2) 0.0265(10) Uani 1 1 d .
H20 H 0.3322 0.1165 0.8570 0.032 Uiso 1 1 calc R
C21 C 0.3751(3) 0.11755(14) 0.9701(2) 0.0290(10) Uani 1 1 d .
H21 H 0.3199 0.0928 0.9908 0.035 Uiso 1 1 calc R
C22 C 0.4652(3) 0.14775(14) 1.0089(2) 0.0314(10) Uani 1 1 d .
H22 H 0.4808 0.1468 1.0600 0.038 Uiso 1 1 calc R

loop_
_atom_site_aniso_label
_atom_site_aniso_U_11
_atom_site_aniso_U_22
_atom_site_aniso_U_33
_atom_site_aniso_U_23
_atom_site_aniso_U_13
_atom_site_aniso_U_12
Fe1A 0.0177(3) 0.0196(3) 0.0210(3) -0.0012(3) -0.0026(2) -0.0016(2)
Fe1B 0.0178(3) 0.0200(3) 0.0238(4) -0.0033(3) -0.0020(2) -0.0009(2)
O1A 0.0273(15) 0.0382(15) 0.0257(19) 0.0086(14) -0.0057(13) -0.0058(12)
O1B 0.0308(15) 0.0397(16) 0.0232(19) 0.0004(14) -0.0064(13) -0.0065(12)
C1A 0.0234(19) 0.0168(17) 0.028(3) 0.0033(18) 0.0015(17) -0.0013(15)
C1B 0.0165(18) 0.0195(18) 0.022(2) 0.0017(18) -0.0005(16) 0.0004(14)
C2A 0.0185(18) 0.0220(18) 0.027(3) 0.0047(18) -0.0023(17) 0.0059(15)
C2B 0.0189(18) 0.0201(18) 0.015(2) -0.0002(17) 0.0007(16) 0.0031(15)
C3A 0.0174(18) 0.0225(18) 0.021(2) -0.0008(18) 0.0007(16) -0.0043(15)
C3B 0.0168(18) 0.0138(16) 0.025(2) 0.0010(17) -0.0004(16) 0.0018(14)
C4A 0.025(2) 0.0150(17) 0.038(3) 0.0007(18) -0.0019(18) -0.0016(15)
C4B 0.0182(19) 0.0211(18) 0.028(3) -0.0016(18) 0.0054(17) -0.0022(15)
C5A 0.0228(19) 0.0235(19) 0.024(2) 0.0026(18) -0.0045(17) 0.0040(16)
C5B 0.027(2) 0.0201(18) 0.022(2) 0.0016(18) 0.0024(18) 0.0037(16)
C6A 0.0195(18) 0.0209(18) 0.019(2) -0.0015(17) 0.0020(16) 0.0008(15)
C6B 0.0178(18) 0.0120(16) 0.027(3) 0.0015(17) -0.0057(17) 0.0018(14)
C7A 0.0231(19) 0.0252(19) 0.030(3) 0.0031(19) -0.0008(18) -0.0075(16)
C7B 0.0202(19) 0.0175(17) 0.030(3) 0.0032(18) -0.0039(17) -0.0026(15)
C8A 0.045(3) 0.051(3) 0.041(3) 0.007(3) -0.005(2) -0.029(2)
C8B 0.027(2) 0.037(2) 0.039(3) 0.008(2) -0.009(2) -0.0087(18)
C9A 0.040(2) 0.025(2) 0.044(3) -0.007(2) -0.010(2) -0.0007(18)
C9B 0.031(2) 0.0188(19) 0.040(3) 0.0007(19) -0.010(2) -0.0021(16)
C10A 0.022(2) 0.039(2) 0.032(3) -0.007(2) -0.0070(18) -0.0051(17)
C10B 0.023(2) 0.026(2) 0.034(3) 0.002(2) -0.0001(18) 0.0020(16)
C11A 0.0174(18) 0.0271(19) 0.020(2) -0.0036(18) 0.0033(17) 0.0019(16)
C11B 0.0195(19) 0.0232(19) 0.025(3) -0.0017(19) -0.0023(18) 0.0071(15)
C12A 0.0153(17) 0.0210(18) 0.020(2) -0.0078(17) 0.0014(16) 0.0012(15)
C12B 0.0160(17) 0.0220(18) 0.025(2) -0.0048(18) -0.0003(16) 0.0068(15)
C13A 0.0179(18) 0.0171(17) 0.030(3) 0.0002(18) -0.0023(17) 0.0009(15)
C13B 0.0197(19) 0.031(2) 0.027(3) -0.006(2) -0.0026(18) 0.0017(16)
C14A 0.0191(19) 0.028(2) 0.026(3) -0.0066(19) -0.0032(17) 0.0017(16)
C14B 0.0171(18) 0.0198(18) 0.027(3) 0.0007(18) -0.0028(17) 0.0013(15)
C15A 0.024(2) 0.0190(19) 0.041(3) -0.005(2) -0.0043(19) -0.0036(16)
C15B 0.0187(19) 0.0236(19) 0.039(3) -0.013(2) -0.0009(18) -0.0019(16)
C16A 0.023(2) 0.0216(19) 0.037(3) 0.0012(19) -0.0026(19) 0.0016(16)
C16B 0.0203(19) 0.0210(19) 0.039(3) -0.0020(19) 0.0036(19) 0.0022(15)
C17A 0.0131(18) 0.032(2) 0.032(3) -0.004(2) -0.0020(17) -0.0028(16)
C17B 0.0175(19) 0.033(2) 0.044(3) -0.016(2) -0.0001(19) 0.0009(17)
C18A 0.026(2) 0.036(2) 0.030(3) 0.001(2) -0.0041(19) 0.0139(18)
C18B 0.025(2) 0.0222(19) 0.031(3) 0.0002(19) 0.0083(18) 0.0018(16)
C19A 0.028(2) 0.0166(18) 0.036(3) -0.0004(19) 0.0028(19) 0.0030(16)
C19B 0.028(2) 0.036(2) 0.032(3) -0.001(2) -0.001(2) 0.0139(18)
C20A 0.0224(19) 0.0217(18) 0.027(3) -0.0078(19) -0.0010(18) 0.0018(16)
C20B 0.027(2) 0.0182(18) 0.035(3) -0.0015(19) 0.0074(19) 0.0010(16)
C21A 0.026(2) 0.028(2) 0.027(3) 0.0002(19) 0.0041(18) -0.0044(17)
C21B 0.0186(19) 0.0251(19) 0.025(3) -0.0075(19) -0.0011(17) 0.0008(15)
Fe1 0.0172(3) 0.0188(3) 0.0199(3) -0.0003(2) -0.0027(2) -0.0004(2)
O1 0.0293(14) 0.0380(15) 0.0213(18) 0.0000(14) -0.0010(13) -0.0087(12)
C1 0.0168(18) 0.0179(17) 0.027(2) 0.0007(18) -0.0003(16) -0.0012(15)
C2 0.0191(19) 0.0223(19) 0.026(3) -0.0037(18) 0.0038(17) 0.0070(15)
C3 0.0186(18) 0.0148(17) 0.023(2) -0.0032(17) -0.0010(16) 0.0038(14)
C4 0.0176(18) 0.0193(18) 0.029(3) 0.0017(18) 0.0031(17) 0.0010(15)
C5 0.0197(18) 0.0199(18) 0.021(2) -0.0031(17) 0.0012(16) 0.0039(15)
C6 0.0172(18) 0.0158(17) 0.025(2) 0.0013(17) -0.0002(16) 0.0009(14)
C7 0.0209(19) 0.0233(19) 0.032(3) -0.0056(19) 0.0015(18) -0.0015(16)
C8 0.034(2) 0.055(3) 0.030(3) -0.002(2) -0.008(2) -0.015(2)
C9 0.032(2) 0.028(2) 0.086(5) -0.023(3) 0.005(3) -0.0025(19)
C10 0.028(2) 0.032(2) 0.040(3) -0.006(2) -0.004(2) -0.0090(18)
C11 0.0162(18) 0.0197(18) 0.022(2) -0.0030(18) -0.0013(17) 0.0054(14)
C12 0.0172(18) 0.0167(17) 0.023(2) -0.0024(17) -0.0038(16) 0.0045(14)
C13 0.0234(19) 0.0190(18) 0.028(3) -0.0067(18) -0.0018(18) 0.0021(15)
C14 0.0193(18) 0.0170(17) 0.030(3) 0.0005(18) -0.0055(17) 0.0005(15)
C15 0.0208(19) 0.0153(17) 0.036(3) -0.0037(18) -0.0024(18) -0.0037(15)
C16 0.028(2) 0.0172(18) 0.028(3) 0.0054(18) -0.0031(18) 0.0010(16)
C17 0.020(2) 0.031(2) 0.026(3) -0.001(2) 0.0061(18) 0.0093(16)
C18 0.019(2) 0.033(2) 0.035(3) -0.010(2) -0.0030(19) -0.0017(17)
C20 0.020(2) 0.0219(19) 0.037(3) -0.006(2) -0.0035(19) 0.0029(16)
C21 0.027(2) 0.0199(19) 0.041(3) 0.005(2) 0.004(2) 0.0068(16)
C22 0.027(2) 0.037(2) 0.030(3) -0.001(2) -0.0030(19) 0.0136(18)

loop_
_atom_type_symbol
_atom_type_description
_atom_type_scat_dispersion_real
_atom_type_scat_dispersion_imag
_atom_type_scat_source
Fe Fe 0.3463 0.8444 'International Tables Vol C Tables 4.2.6.8 and 6.1.1.4'
O O 0.0106 0.0060 'International Tables Vol C Tables 4.2.6.8 and 6.1.1.4'
C C 0.0033 0.0016 'International Tables Vol C Tables 4.2.6.8 and 6.1.1.4'
H H 0.0000 0.0000 'International Tables Vol C Tables 4.2.6.8 and 6.1.1.4'

loop_
_geom_angle_atom_site_label_1
_geom_angle_atom_site_label_2
_geom_angle_atom_site_label_3
_geom_angle
C13A Fe1A C14A 69.20(15)
C13A Fe1A C12A 41.27(14)
C14A Fe1A C12A 41.47(13)
C13A Fe1A C19A 120.60(14)
C14A Fe1A C19A 124.72(16)
C12A Fe1A C19A 106.71(14)
C13A Fe1A C20A 106.28(15)
C14A Fe1A C20A 160.92(14)
C12A Fe1A C20A 123.05(14)
C19A Fe1A C20A 40.44(15)
C13A Fe1A C17A 160.74(16)
C14A Fe1A C17A 121.95(15)
C12A Fe1A C17A 157.22(16)
C19A Fe1A C17A 68.07(14)
C20A Fe1A C17A 68.29(14)
C13A Fe1A C18A 156.69(14)
C14A Fe1A C18A 108.31(16)
C12A Fe1A C18A 121.41(16)
C19A Fe1A C18A 40.52(14)
C20A Fe1A C18A 68.10(15)
C17A Fe1A C18A 40.29(14)
C13A Fe1A C21A 123.66(16)
C14A Fe1A C21A 157.03(14)
C12A Fe1A C21A 160.32(15)
C19A Fe1A C21A 68.03(15)
C20A Fe1A C21A 40.74(13)
C17A Fe1A C21A 40.34(15)
C18A Fe1A C21A 67.77(16)
C13A Fe1A C16A 40.66(12)
C14A Fe1A C16A 68.25(16)
C12A Fe1A C16A 68.78(14)
C19A Fe1A C16A 156.26(15)
C20A Fe1A C16A 121.14(16)
C17A Fe1A C16A 125.01(15)
C18A Fe1A C16A 161.69(14)
C21A Fe1A C16A 107.94(16)
C13A Fe1A C15A 68.49(14)
C14A Fe1A C15A 40.18(14)
C12A Fe1A C15A 68.67(14)
C19A Fe1A C15A 161.56(17)
C20A Fe1A C15A 157.05(16)
C17A Fe1A C15A 108.87(14)
C18A Fe1A C15A 125.44(15)
C21A Fe1A C15A 122.26(15)
C16A Fe1A C15A 40.47(15)
C13B Fe1B C12B 41.08(13)
C13B Fe1B C21B 163.14(14)
C12B Fe1B C21B 125.33(14)
C13B Fe1B C14B 68.70(15)
C12B Fe1B C14B 41.23(14)
C21B Fe1B C14B 107.50(15)
C13B Fe1B C19B 108.27(16)
C12B Fe1B C19B 120.62(16)
C21B Fe1B C19B 68.09(16)
C14B Fe1B C19B 155.93(14)
C13B Fe1B C17B 120.55(15)
C12B Fe1B C17B 155.42(17)
C21B Fe1B C17B 68.12(15)
C14B Fe1B C17B 162.11(16)
C19B Fe1B C17B 40.32(14)
C13B Fe1B C20B 126.50(16)
C12B Fe1B C20B 107.90(14)
C21B Fe1B C20B 40.15(15)
C14B Fe1B C20B 120.71(14)
C19B Fe1B C20B 40.64(14)
C17B Fe1B C20B 67.93(14)
C13B Fe1B C18B 154.78(14)
C12B Fe1B C18B 162.63(15)
C21B Fe1B C18B 40.82(13)
C14B Fe1B C18B 124.99(16)
C19B Fe1B C18B 68.15(16)
C17B Fe1B C18B 40.46(15)
C20B Fe1B C18B 68.09(15)
C13B Fe1B C15B 40.14(14)
C12B Fe1B C15B 68.52(14)
C21B Fe1B C15B 155.30(16)
C14B Fe1B C15B 68.24(13)
C19B Fe1B C15B 125.79(16)
C17B Fe1B C15B 108.04(14)
C20B Fe1B C15B 163.13(17)
C18B Fe1B C15B 120.28(15)
C13B Fe1B C16B 67.84(16)
C12B Fe1B C16B 68.76(14)
C21B Fe1B C16B 120.73(16)
C14B Fe1B C16B 40.73(12)
C19B Fe1B C16B 162.15(15)
C17B Fe1B C16B 125.28(15)
C20B Fe1B C16B 155.57(16)
C18B Fe1B C16B 107.49(15)
C15B Fe1B C16B 40.14(15)
C6A C1A C2A 121.1(3)
C6A C1A H1A 119.5
C2A C1A H1A 119.5
C2B C1B C6B 120.6(3)
C2B C1B H1B 119.7
C6B C1B H1B 119.7
C1A C2A C3A 121.3(3)
C1A C2A H2A 119.4
C3A C2A H2A 119.4
C1B C2B C3B 121.8(4)
C1B C2B H2B 119.1
C3B C2B H2B 119.1
C4A C3A C2A 117.2(3)
C4A C3A C7A 120.0(3)
C2A C3A C7A 122.8(3)
C4B C3B C2B 116.9(3)
C4B C3B C7B 122.4(3)
C2B C3B C7B 120.6(4)
C5A C4A C3A 122.1(3)
C5A C4A H4A 119.0
C3A C4A H4A 119.0
C5B C4B C3B 121.9(3)
C5B C4B H4B 119.0
C3B C4B H4B 119.0
C4A C5A C6A 120.4(3)
C4A C5A H5A 119.8
C6A C5A H5A 119.8
C4B C5B C6B 120.8(4)
C4B C5B H5B 119.6
C6B C5B H5B 119.6
C1A C6A C5A 117.8(3)
C1A C6A C11A 123.5(3)
C5A C6A C11A 118.6(3)
C1B C6B C5B 117.9(3)
C1B C6B C11B 124.3(3)
C5B C6B C11B 117.8(4)
C10A C7A C9A 109.0(3)
C10A C7A C3A 112.4(3)
C9A C7A C3A 108.4(3)
C10A C7A C8A 109.0(3)
C9A C7A C8A 109.1(3)
C3A C7A C8A 108.9(3)
C8B C7B C10B 108.5(3)
C8B C7B C3B 112.2(3)
C10B C7B C3B 107.7(3)
C8B C7B C9B 107.7(3)
C10B C7B C9B 109.6(3)
C3B C7B C9B 111.2(3)
C7A C8A H8A1 109.5
C7A C8A H8A2 109.5
H8A1 C8A H8A2 109.5
C7A C8A H8A3 109.5
H8A1 C8A H8A3 109.5
H8A2 C8A H8A3 109.5
C7B C8B H8B1 109.5
C7B C8B H8B2 109.5
H8B1 C8B H8B2 109.5
C7B C8B H8B3 109.5
H8B1 C8B H8B3 109.5
H8B2 C8B H8B3 109.5
C7A C9A H9A1 109.5
C7A C9A H9A2 109.5
H9A1 C9A H9A2 109.5
C7A C9A H9A3 109.5
H9A1 C9A H9A3 109.5
H9A2 C9A H9A3 109.5
C7B C9B H9B1 109.5
C7B C9B H9B2 109.5
H9B1 C9B H9B2 109.5
C7B C9B H9B3 109.5
H9B1 C9B H9B3 109.5
H9B2 C9B H9B3 109.5
C7A C10A H10A 109.5
C7A C10A H10B 109.5
H10A C10A H10B 109.5
C7A C10A H10C 109.5
H10A C10A H10C 109.5
H10B C10A H10C 109.5
C7B C10B H10D 109.5
C7B C10B H10E 109.5
H10D C10B H10E 109.5
C7B C10B H10F 109.5
H10D C10B H10F 109.5
H10E C10B H10F 109.5
O1A C11A C12A 120.5(3)
O1A C11A C6A 119.7(3)
C12A C11A C6A 119.7(3)
O1B C11B C12B 119.1(3)
O1B C11B C6B 119.4(3)
C12B C11B C6B 121.4(4)
C13A C12A C14A 106.8(3)
C13A C12A C11A 129.7(3)
C14A C12A C11A 123.0(3)
C13A C12A Fe1A 69.2(2)
C14A C12A Fe1A 69.17(19)
C11A C12A Fe1A 120.3(2)
C13B C12B C14B 106.8(3)
C13B C12B C11B 122.3(4)
C14B C12B C11B 130.8(3)
C13B C12B Fe1B 69.3(2)
C14B C12B Fe1B 69.7(2)
C11B C12B Fe1B 126.8(2)
C16A C13A C12A 108.2(3)
C16A C13A Fe1A 70.55(19)
C12A C13A Fe1A 69.55(19)
C16A C13A H13A 125.9
C12A C13A H13A 125.9
Fe1A C13A H13A 125.6
C15B C13B C12B 109.1(4)
C15B C13B Fe1B 71.1(2)
C12B C13B Fe1B 69.6(2)
C15B C13B H13B 125.5
C12B C13B H13B 125.5
Fe1B C13B H13B 125.4
C15A C14A C12A 108.6(3)
C15A C14A Fe1A 71.1(2)
C12A C14A Fe1A 69.4(2)
C15A C14A H14A 125.7
C12A C14A H14A 125.7
Fe1A C14A H14A 125.4
C16B C14B C12B 107.8(3)
C16B C14B Fe1B 70.43(18)
C12B C14B Fe1B 69.09(18)
C16B C14B H14B 126.1
C12B C14B H14B 126.1
Fe1B C14B H14B 125.9
C14A C15A C16A 108.1(3)
C14A C15A Fe1A 68.7(2)
C16A C15A Fe1A 69.4(2)
C14A C15A H15A 125.9
C16A C15A H15A 125.9
Fe1A C15A H15A 127.5
C13B C15B C16B 108.2(3)
C13B C15B Fe1B 68.7(2)
C16B C15B Fe1B 70.0(2)
C13B C15B H15B 125.9
C16B C15B H15B 125.9
Fe1B C15B H15B 126.9
C13A C16A C15A 108.3(4)
C13A C16A Fe1A 68.79(19)
C15A C16A Fe1A 70.1(2)
C13A C16A H16A 125.9
C15A C16A H16A 125.9
Fe1A C16A H16A 126.8
C15B C16B C14B 108.1(4)
C15B C16B Fe1B 69.9(2)
C14B C16B Fe1B 68.85(19)
C15B C16B H16B 126.0
C14B C16B H16B 126.0
Fe1B C16B H16B 126.9
C18A C17A C21A 108.1(3)
C18A C17A Fe1A 69.90(19)
C21A C17A Fe1A 70.0(2)
C18A C17A H17A 126.0
C21A C17A H17A 126.0
Fe1A C17A H17A 125.8
C19B C17B C18B 108.5(3)
C19B C17B Fe1B 69.7(2)
C18B C17B Fe1B 69.9(2)
C19B C17B H17B 125.8
C18B C17B H17B 125.8
Fe1B C17B H17B 126.2
C17A C18A C19A 108.2(4)
C17A C18A Fe1A 69.8(2)
C19A C18A Fe1A 69.55(19)
C17A C18A H18A 125.9
C19A C18A H18A 125.9
Fe1A C18A H18A 126.3
C17B C18B C21B 107.2(3)
C17B C18B Fe1B 69.7(2)
C21B C18B Fe1B 69.2(2)
C17B C18B H18B 126.4
C21B C18B H18B 126.4
Fe1B C18B H18B 126.3
C20A C19A C18A 108.2(3)
C20A C19A Fe1A 69.85(19)
C18A C19A Fe1A 69.93(19)
C20A C19A H19A 125.9
C18A C19A H19A 125.9
Fe1A C19A H19A 125.9
C17B C19B C20B 107.9(4)
C17B C19B Fe1B 70.0(2)
C20B C19B Fe1B 69.9(2)
C17B C19B H19B 126.1
C20B C19B H19B 126.1
Fe1B C19B H19B 125.7
C19A C20A C21A 107.6(3)
C19A C20A Fe1A 69.7(2)
C21A C20A Fe1A 69.8(2)
C19A C20A H20A 126.2
C21A C20A H20A 126.2
Fe1A C20A H20A 125.8
C21B C20B C19B 108.1(3)
C21B C20B Fe1B 69.59(19)
C19B C20B Fe1B 69.5(2)
C21B C20B H20B 126.0
C19B C20B H20B 126.0
Fe1B C20B H20B 126.5
C17A C21A C20A 108.0(4)
C17A C21A Fe1A 69.7(2)
C20A C21A Fe1A 69.4(2)
C17A C21A H21A 126.0
C20A C21A H21A 126.0
Fe1A C21A H21A 126.5
C20B C21B C18B 108.4(3)
C20B C21B Fe1B 70.3(2)
C18B C21B Fe1B 70.0(2)
C20B C21B H21B 125.8
C18B C21B H21B 125.8
Fe1B C21B H21B 125.5
C14 Fe1 C12 40.88(14)
C14 Fe1 C18 158.93(17)
C12 Fe1 C18 158.24(17)
C14 Fe1 C22 159.91(15)
C12 Fe1 C22 122.85(16)
C18 Fe1 C22 40.28(15)
C14 Fe1 C13 68.71(15)
C12 Fe1 C13 41.41(13)
C18 Fe1 C13 121.35(15)
C22 Fe1 C13 106.78(16)
C14 Fe1 C21 124.35(14)
C12 Fe1 C21 108.36(14)
C18 Fe1 C21 67.88(15)
C22 Fe1 C21 40.66(14)
C13 Fe1 C21 123.53(16)
C14 Fe1 C20 109.18(15)
C12 Fe1 C20 124.09(14)
C18 Fe1 C20 67.88(14)
C22 Fe1 C20 68.09(16)
C13 Fe1 C20 160.29(15)
C21 Fe1 C20 40.30(15)
C14 Fe1 C16 40.80(12)
C12 Fe1 C16 68.79(14)
C18 Fe1 C16 122.14(15)
C22 Fe1 C16 157.45(14)
C13 Fe1 C16 68.08(15)
C21 Fe1 C16 160.30(16)
C20 Fe1 C16 124.00(16)
C14 Fe1 C17 123.76(16)
C12 Fe1 C17 160.11(15)
C18 Fe1 C17 40.36(15)
C22 Fe1 C17 68.02(16)
C13 Fe1 C17 157.14(14)
C21 Fe1 C17 67.97(15)
C20 Fe1 C17 40.50(13)
C16 Fe1 C17 107.69(16)
C14 Fe1 C15 68.39(13)
C12 Fe1 C15 68.78(13)
C18 Fe1 C15 106.41(14)
C22 Fe1 C15 121.61(15)
C13 Fe1 C15 40.20(14)
C21 Fe1 C15 158.43(17)
C20 Fe1 C15 158.86(17)
C16 Fe1 C15 40.39(14)
C17 Fe1 C15 122.05(15)
C6 C1 C2 120.3(3)
C6 C1 H1 119.8
C2 C1 H1 119.8
C1 C2 C3 121.1(4)
C1 C2 H2 119.5
C3 C2 H2 119.5
C4 C3 C2 117.9(3)
C4 C3 C7 122.7(3)
C2 C3 C7 119.4(3)
C3 C4 C5 121.3(3)
C3 C4 H4 119.4
C5 C4 H4 119.4
C6 C5 C4 120.2(4)
C6 C5 H5 119.9
C4 C5 H5 119.9
C1 C6 C5 119.2(3)
C1 C6 C11 124.4(3)
C5 C6 C11 116.3(3)
C9 C7 C8 109.7(4)
C9 C7 C3 109.4(3)
C8 C7 C3 108.8(3)
C9 C7 C10 108.4(3)
C8 C7 C10 108.9(3)
C3 C7 C10 111.6(3)
C7 C8 H8A 109.5
C7 C8 H8B 109.5
H8A C8 H8B 109.5
C7 C8 H8C 109.5
H8A C8 H8C 109.5
H8B C8 H8C 109.5
C7 C9 H9A 109.5
C7 C9 H9B 109.5
H9A C9 H9B 109.5
C7 C9 H9C 109.5
H9A C9 H9C 109.5
H9B C9 H9C 109.5
C7 C10 H10G 109.5
C7 C10 H10H 109.5
H10G C10 H10H 109.5
C7 C10 H10I 109.5
H10G C10 H10I 109.5
H10H C10 H10I 109.5
O1 C11 C12 119.3(3)
O1 C11 C6 120.6(3)
C12 C11 C6 120.0(3)
C14 C12 C13 106.8(3)
C14 C12 C11 129.8(3)
C13 C12 C11 123.4(4)
C14 C12 Fe1 69.3(2)
C13 C12 Fe1 69.44(19)
C11 C12 Fe1 125.9(2)
C15 C13 C12 108.5(4)
C15 C13 Fe1 70.6(2)
C12 C13 Fe1 69.1(2)
C15 C13 H13 125.8
C12 C13 H13 125.8
Fe1 C13 H13 126.1
C12 C14 C16 108.6(3)
C12 C14 Fe1 69.78(19)
C16 C14 Fe1 70.45(19)
C12 C14 H14 125.7
C16 C14 H14 125.7
Fe1 C14 H14 125.7
C13 C15 C16 108.2(3)
C13 C15 Fe1 69.20(19)
C16 C15 Fe1 69.59(19)
C13 C15 H15 125.9
C16 C15 H15 125.9
Fe1 C15 H15 126.9
C15 C16 C14 107.9(4)
C15 C16 Fe1 70.0(2)
C14 C16 Fe1 68.75(19)
C15 C16 H16 126.1
C14 C16 H16 126.1
Fe1 C16 H16 126.7
C18 C17 C20 107.3(4)
C18 C17 Fe1 69.1(2)
C20 C17 Fe1 69.5(2)
C18 C17 H17 126.4
C20 C17 H17 126.4
Fe1 C17 H17 126.6
C22 C18 C17 108.9(3)
C22 C18 Fe1 69.9(2)
C17 C18 Fe1 70.6(2)
C22 C18 H18 125.6
C17 C18 H18 125.6
Fe1 C18 H18 125.6
C21 C20 C17 108.0(3)
C21 C20 Fe1 69.5(2)
C17 C20 Fe1 70.0(2)
C21 C20 H20 126.0
C17 C20 H20 126.0
Fe1 C20 H20 126.1
C20 C21 C22 108.1(3)
C20 C21 Fe1 70.2(2)
C22 C21 Fe1 69.5(2)
C20 C21 H21 126.0
C22 C21 H21 126.0
Fe1 C21 H21 126.0
C18 C22 C21 107.7(4)
C18 C22 Fe1 69.8(2)
C21 C22 Fe1 69.8(2)
C18 C22 H22 126.2
C21 C22 H22 126.2
Fe1 C22 H22 125.8

loop_
_geom_bond_atom_site_label_1
_geom_bond_atom_site_label_2
_geom_bond_distance
Fe1A C13A 2.031(3)
Fe1A C14A 2.034(4)
Fe1A C12A 2.036(3)
Fe1A C19A 2.045(3)
Fe1A C20A 2.047(4)
Fe1A C17A 2.049(3)
Fe1A C18A 2.050(3)
Fe1A C21A 2.053(4)
Fe1A C16A 2.055(3)
Fe1A C15A 2.065(4)
Fe1B C13B 2.035(4)
Fe1B C12B 2.039(3)
Fe1B C21B 2.046(4)
Fe1B C14B 2.047(3)
Fe1B C19B 2.050(3)
Fe1B C17B 2.054(3)
Fe1B C20B 2.055(3)
Fe1B C18B 2.057(4)
Fe1B C15B 2.066(3)
Fe1B C16B 2.068(3)
O1A C11A 1.224(4)
O1B C11B 1.229(5)
C1A C6A 1.388(5)
C1A C2A 1.390(5)
C1A H1A 0.9500
C1B C2B 1.391(4)
C1B C6B 1.392(5)
C1B H1B 0.9500
C2A C3A 1.394(4)
C2A H2A 0.9500
C2B C3B 1.398(4)
C2B H2B 0.9500
C3A C4A 1.390(5)
C3A C7A 1.535(5)
C3B C4B 1.392(5)
C3B C7B 1.540(5)
C4A C5A 1.380(5)
C4A H4A 0.9500
C4B C5B 1.383(5)
C4B H4B 0.9500
C5A C6A 1.404(4)
C5A H5A 0.9500
C5B C6B 1.400(5)
C5B H5B 0.9500
C6A C11A 1.495(5)
C6B C11B 1.498(5)
C7A C10A 1.527(5)
C7A C9A 1.535(5)
C7A C8A 1.543(5)
C7B C8B 1.535(5)
C7B C10B 1.537(4)
C7B C9B 1.542(5)
C8A H8A1 0.9800
C8A H8A2 0.9800
C8A H8A3 0.9800
C8B H8B1 0.9800
C8B H8B2 0.9800
C8B H8B3 0.9800
C9A H9A1 0.9800
C9A H9A2 0.9800
C9A H9A3 0.9800
C9B H9B1 0.9800
C9B H9B2 0.9800
C9B H9B3 0.9800
C10A H10A 0.9800
C10A H10B 0.9800
C10A H10C 0.9800
C10B H10D 0.9800
C10B H10E 0.9800
C10B H10F 0.9800
C11A C12A 1.480(5)
C11B C12B 1.482(5)
C12A C13A 1.433(5)
C12A C14A 1.441(4)
C12B C13B 1.430(5)
C12B C14B 1.439(5)
C13A C16A 1.420(4)
C13A H13A 0.9500
C13B C15B 1.408(5)
C13B H13B 0.9500
C14A C15A 1.408(5)
C14A H14A 0.9500
C14B C16B 1.432(4)
C14B H14B 0.9500
C15A C16A 1.425(5)
C15A H15A 0.9500
C15B C16B 1.419(5)
C15B H15B 0.9500
C16A H16A 0.9500
C16B H16B 0.9500
C17A C18A 1.412(5)
C17A C21A 1.414(5)
C17A H17A 0.9500
C17B C19B 1.415(5)
C17B C18B 1.422(6)
C17B H17B 0.9500
C18A C19A 1.418(5)
C18A H18A 0.9500
C18B C21B 1.431(4)
C18B H18B 0.9500
C19A C20A 1.414(5)
C19A H19A 0.9500
C19B C20B 1.426(5)
C19B H19B 0.9500
C20A C21A 1.427(4)
C20A H20A 0.9500
C20B C21B 1.408(5)
C20B H20B 0.9500
C21A H21A 0.9500
C21B H21B 0.9500
Fe1 C14 2.036(3)
Fe1 C12 2.042(3)
Fe1 C18 2.044(3)
Fe1 C22 2.046(4)
Fe1 C13 2.046(4)
Fe1 C21 2.050(3)
Fe1 C20 2.058(4)
Fe1 C16 2.059(3)
Fe1 C17 2.063(4)
Fe1 C15 2.064(3)
O1 C11 1.226(4)
C1 C6 1.381(5)
C1 C2 1.398(5)
C1 H1 0.9500
C2 C3 1.406(4)
C2 H2 0.9500
C3 C4 1.387(5)
C3 C7 1.540(5)
C4 C5 1.399(4)
C4 H4 0.9500
C5 C6 1.398(4)
C5 H5 0.9500
C6 C11 1.504(5)
C7 C9 1.536(5)
C7 C8 1.536(5)
C7 C10 1.542(5)
C8 H8A 0.9800
C8 H8B 0.9800
C8 H8C 0.9800
C9 H9A 0.9800
C9 H9B 0.9800
C9 H9C 0.9800
C10 H10G 0.9800
C10 H10H 0.9800
C10 H10I 0.9800
C11 C12 1.482(5)
C12 C14 1.424(5)
C12 C13 1.445(4)
C13 C15 1.413(5)
C13 H13 0.9500
C14 C16 1.427(4)
C14 H14 0.9500
C15 C16 1.423(5)
C15 H15 0.9500
C16 H16 0.9500
C17 C18 1.417(5)
C17 C20 1.427(5)
C17 H17 0.9500
C18 C22 1.408(5)
C18 H18 0.9500
C20 C21 1.415(6)
C20 H20 0.9500
C21 C22 1.423(5)
C21 H21 0.9500
C22 H22 0.9500

loop_
_geom_torsion_atom_site_label_1
_geom_torsion_atom_site_label_2
_geom_torsion_atom_site_label_3
_geom_torsion_atom_site_label_4
_geom_torsion
C6A C1A C2A C3A -1.1(6)
C6B C1B C2B C3B 1.1(5)
C1A C2A C3A C4A 3.0(6)
C1A C2A C3A C7A -174.7(4)
C1B C2B C3B C4B -2.2(5)
C1B C2B C3B C7B 174.9(3)
C2A C3A C4A C5A -1.7(6)
C7A C3A C4A C5A 176.1(4)
C2B C3B C4B C5B 0.8(5)
C7B C3B C4B C5B -176.3(3)
C3A C4A C5A C6A -1.6(6)
C3B C4B C5B C6B 1.7(5)
C2A C1A C6A C5A -2.2(6)
C2A C1A C6A C11A 179.9(4)
C4A C5A C6A C1A 3.5(6)
C4A C5A C6A C11A -178.5(4)
C2B C1B C6B C5B 1.4(5)
C2B C1B C6B C11B -179.3(3)
C4B C5B C6B C1B -2.8(5)
C4B C5B C6B C11B 177.8(3)
C4A C3A C7A C10A -178.1(3)
C2A C3A C7A C10A -0.4(5)
C4A C3A C7A C9A -57.6(5)
C2A C3A C7A C9A 120.1(4)
C4A C3A C7A C8A 61.1(5)
C2A C3A C7A C8A -121.3(4)
C4B C3B C7B C8B -17.1(4)
C2B C3B C7B C8B 166.0(3)
C4B C3B C7B C10B 102.2(4)
C2B C3B C7B C10B -74.7(4)
C4B C3B C7B C9B -137.7(3)
C2B C3B C7B C9B 45.3(4)
C1A C6A C11A O1A 144.9(4)
C5A C6A C11A O1A -32.9(5)
C1A C6A C11A C12A -36.6(5)
C5A C6A C11A C12A 145.6(3)
C1B C6B C11B O1B -151.4(3)
C5B C6B C11B O1B 28.0(5)
C1B C6B C11B C12B 31.0(5)
C5B C6B C11B C12B -149.6(3)
O1A C11A C12A C13A 162.5(4)
C6A C11A C12A C13A -16.0(5)
O1A C11A C12A C14A -8.1(5)
C6A C11A C12A C14A 173.4(3)
O1A C11A C12A Fe1A 75.4(4)
C6A C11A C12A Fe1A -103.1(3)
C14A Fe1A C12A C13A 118.4(3)
C19A Fe1A C12A C13A -117.6(2)
C20A Fe1A C12A C13A -76.5(2)
C17A Fe1A C12A C13A 169.4(3)
C18A Fe1A C12A C13A -159.3(2)
C21A Fe1A C12A C13A -46.3(5)
C16A Fe1A C12A C13A 37.7(2)
C15A Fe1A C12A C13A 81.3(2)
C13A Fe1A C12A C14A -118.4(3)
C19A Fe1A C12A C14A 123.9(2)
C20A Fe1A C12A C14A 165.1(2)
C17A Fe1A C12A C14A 50.9(4)
C18A Fe1A C12A C14A 82.2(2)
C21A Fe1A C12A C14A -164.7(4)
C16A Fe1A C12A C14A -80.7(2)
C15A Fe1A C12A C14A -37.2(2)
C13A Fe1A C12A C11A 124.7(4)
C14A Fe1A C12A C11A -116.9(4)
C19A Fe1A C12A C11A 7.1(3)
C20A Fe1A C12A C11A 48.2(4)
C17A Fe1A C12A C11A -65.9(5)
C18A Fe1A C12A C11A -34.6(4)
C21A Fe1A C12A C11A 78.4(5)
C16A Fe1A C12A C11A 162.4(3)
C15A Fe1A C12A C11A -154.0(3)
O1B C11B C12B C13B 10.3(5)
C6B C11B C12B C13B -172.1(3)
O1B C11B C12B C14B -168.3(4)
C6B C11B C12B C14B 9.3(6)
O1B C11B C12B Fe1B 97.5(4)
C6B C11B C12B Fe1B -84.9(4)
C21B Fe1B C12B C13B 166.4(2)
C14B Fe1B C12B C13B -118.0(3)
C19B Fe1B C12B C13B 82.8(2)
C17B Fe1B C12B C13B 49.6(4)
C20B Fe1B C12B C13B 125.5(2)
C18B Fe1B C12B C13B -160.8(4)
C15B Fe1B C12B C13B -37.0(2)
C16B Fe1B C12B C13B -80.2(2)
C13B Fe1B C12B C14B 118.0(3)
C21B Fe1B C12B C14B -75.5(2)
C19B Fe1B C12B C14B -159.1(2)
C17B Fe1B C12B C14B 167.6(3)
C20B Fe1B C12B C14B -116.5(2)
C18B Fe1B C12B C14B -42.8(5)
C15B Fe1B C12B C14B 81.1(2)
C16B Fe1B C12B C14B 37.8(2)
C13B Fe1B C12B C11B -115.6(4)
C21B Fe1B C12B C11B 50.9(4)
C14B Fe1B C12B C11B 126.4(4)
C19B Fe1B C12B C11B -32.7(4)
C17B Fe1B C12B C11B -66.0(5)
C20B Fe1B C12B C11B 9.9(4)
C18B Fe1B C12B C11B 83.6(6)
C15B Fe1B C12B C11B -152.5(4)
C16B Fe1B C12B C11B 164.2(4)
C14A C12A C13A C16A -1.1(4)
C11A C12A C13A C16A -172.9(3)
Fe1A C12A C13A C16A -60.2(2)
C14A C12A C13A Fe1A 59.2(2)
C11A C12A C13A Fe1A -112.7(4)
C14A Fe1A C13A C16A 80.4(2)
C12A Fe1A C13A C16A 119.0(3)
C19A Fe1A C13A C16A -160.7(2)
C20A Fe1A C13A C16A -119.1(2)
C17A Fe1A C13A C16A -48.5(5)
C18A Fe1A C13A C16A 168.6(4)
C21A Fe1A C13A C16A -78.0(3)
C15A Fe1A C13A C16A 37.2(2)
C14A Fe1A C13A C12A -38.5(2)
C19A Fe1A C13A C12A 80.4(3)
C20A Fe1A C13A C12A 121.9(2)
C17A Fe1A C13A C12A -167.5(4)
C18A Fe1A C13A C12A 49.6(5)
C21A Fe1A C13A C12A 163.0(2)
C16A Fe1A C13A C12A -119.0(3)
C15A Fe1A C13A C12A -81.7(2)
C14B C12B C13B C15B 0.5(4)
C11B C12B C13B C15B -178.4(3)
Fe1B C12B C13B C15B 60.4(2)
C14B C12B C13B Fe1B -59.9(2)
C11B C12B C13B Fe1B 121.2(3)
C12B Fe1B C13B C15B -119.7(3)
C21B Fe1B C13B C15B -161.1(4)
C14B Fe1B C13B C15B -81.1(2)
C19B Fe1B C13B C15B 124.3(2)
C17B Fe1B C13B C15B 81.8(2)
C20B Fe1B C13B C15B 165.7(2)
C18B Fe1B C13B C15B 47.0(4)
C16B Fe1B C13B C15B -37.10(19)
C21B Fe1B C13B C12B -41.3(6)
C14B Fe1B C13B C12B 38.65(19)
C19B Fe1B C13B C12B -115.9(2)
C17B Fe1B C13B C12B -158.4(2)
C20B Fe1B C13B C12B -74.5(2)
C18B Fe1B C13B C12B 166.7(3)
C15B Fe1B C13B C12B 119.7(3)
C16B Fe1B C13B C12B 82.6(2)
C13A C12A C14A C15A 1.4(4)
C11A C12A C14A C15A 173.9(3)
Fe1A C12A C14A C15A 60.5(2)
C13A C12A C14A Fe1A -59.2(2)
C11A C12A C14A Fe1A 113.3(3)
C13A Fe1A C14A C15A -80.9(2)
C12A Fe1A C14A C15A -119.3(3)
C19A Fe1A C14A C15A 165.6(2)
C20A Fe1A C14A C15A -160.5(4)
C17A Fe1A C14A C15A 81.5(2)
C18A Fe1A C14A C15A 123.7(2)
C21A Fe1A C14A C15A 47.6(5)
C16A Fe1A C14A C15A -37.14(19)
C13A Fe1A C14A C12A 38.35(19)
C19A Fe1A C14A C12A -75.2(2)
C20A Fe1A C14A C12A -41.2(5)
C17A Fe1A C14A C12A -159.2(2)
C18A Fe1A C14A C12A -117.0(2)
C21A Fe1A C14A C12A 166.9(3)
C16A Fe1A C14A C12A 82.1(2)
C15A Fe1A C14A C12A 119.3(3)
C13B C12B C14B C16B -0.4(4)
C11B C12B C14B C16B 178.4(3)
Fe1B C12B C14B C16B -60.1(2)
C13B C12B C14B Fe1B 59.6(2)
C11B C12B C14B Fe1B -121.6(4)
C13B Fe1B C14B C16B 80.4(2)
C12B Fe1B C14B C16B 118.9(3)
C21B Fe1B C14B C16B -117.1(2)
C19B Fe1B C14B C16B 167.6(4)
C17B Fe1B C14B C16B -44.2(6)
C20B Fe1B C14B C16B -158.9(2)
C18B Fe1B C14B C16B -75.5(3)
C15B Fe1B C14B C16B 37.1(2)
C13B Fe1B C14B C12B -38.5(2)
C21B Fe1B C14B C12B 124.1(2)
C19B Fe1B C14B C12B 48.7(5)
C17B Fe1B C14B C12B -163.1(4)
C20B Fe1B C14B C12B 82.2(3)
C18B Fe1B C14B C12B 165.7(2)
C15B Fe1B C14B C12B -81.8(2)
C16B Fe1B C14B C12B -118.9(3)
C12A C14A C15A C16A -1.1(4)
Fe1A C14A C15A C16A 58.3(3)
C12A C14A C15A Fe1A -59.5(2)
C13A Fe1A C15A C14A 82.8(2)
C12A Fe1A C15A C14A 38.3(2)
C19A Fe1A C15A C14A -40.4(5)
C20A Fe1A C15A C14A 163.7(3)
C17A Fe1A C15A C14A -117.5(2)
C18A Fe1A C15A C14A -75.8(3)
C21A Fe1A C15A C14A -160.1(2)
C16A Fe1A C15A C14A 120.2(3)
C13A Fe1A C15A C16A -37.4(2)
C14A Fe1A C15A C16A -120.2(3)
C12A Fe1A C15A C16A -81.9(2)
C19A Fe1A C15A C16A -160.6(4)
C20A Fe1A C15A C16A 43.5(4)
C17A Fe1A C15A C16A 122.2(2)
C18A Fe1A C15A C16A 164.0(2)
C21A Fe1A C15A C16A 79.7(3)
C12B C13B C15B C16B -0.4(4)
Fe1B C13B C15B C16B 59.0(3)
C12B C13B C15B Fe1B -59.5(2)
C12B Fe1B C15B C13B 37.8(2)
C21B Fe1B C15B C13B 167.0(3)
C14B Fe1B C15B C13B 82.3(2)
C19B Fe1B C15B C13B -75.2(3)
C17B Fe1B C15B C13B -116.3(2)
C20B Fe1B C15B C13B -43.0(6)
C18B Fe1B C15B C13B -158.9(2)
C16B Fe1B C15B C13B 119.9(3)
C13B Fe1B C15B C16B -119.9(3)
C12B Fe1B C15B C16B -82.1(2)
C21B Fe1B C15B C16B 47.1(4)
C14B Fe1B C15B C16B -37.6(2)
C19B Fe1B C15B C16B 164.9(2)
C17B Fe1B C15B C16B 123.8(2)
C20B Fe1B C15B C16B -162.9(4)
C18B Fe1B C15B C16B 81.2(3)
C12A C13A C16A C15A 0.4(4)
Fe1A C13A C16A C15A -59.2(3)
C12A C13A C16A Fe1A 59.6(2)
C14A C15A C16A C13A 0.4(4)
Fe1A C15A C16A C13A 58.4(2)
C14A C15A C16A Fe1A -57.9(2)
C14A Fe1A C16A C13A -83.0(2)
C12A Fe1A C16A C13A -38.2(2)
C19A Fe1A C16A C13A 45.1(5)
C20A Fe1A C16A C13A 78.4(3)
C17A Fe1A C16A C13A 162.4(2)
C18A Fe1A C16A C13A -165.6(5)
C21A Fe1A C16A C13A 121.1(2)
C15A Fe1A C16A C13A -119.8(4)
C13A Fe1A C16A C15A 119.8(4)
C14A Fe1A C16A C15A 36.9(2)
C12A Fe1A C16A C15A 81.6(2)
C19A Fe1A C16A C15A 164.9(4)
C20A Fe1A C16A C15A -161.7(2)
C17A Fe1A C16A C15A -77.7(3)
C18A Fe1A C16A C15A -45.7(6)
C21A Fe1A C16A C15A -119.0(2)
C13B C15B C16B C14B 0.1(4)
Fe1B C15B C16B C14B 58.4(2)
C13B C15B C16B Fe1B -58.3(2)
C12B C14B C16B C15B 0.2(4)
Fe1B C14B C16B C15B -59.0(2)
C12B C14B C16B Fe1B 59.2(2)
C13B Fe1B C16B C15B 37.1(2)
C12B Fe1B C16B C15B 81.5(2)
C21B Fe1B C16B C15B -159.1(2)
C14B Fe1B C16B C15B 119.7(3)
C19B Fe1B C16B C15B -43.7(7)
C17B Fe1B C16B C15B -75.5(3)
C20B Fe1B C16B C15B 168.1(3)
C18B Fe1B C16B C15B -116.5(2)
C13B Fe1B C16B C14B -82.6(2)
C12B Fe1B C16B C14B -38.3(2)
C21B Fe1B C16B C14B 81.1(3)
C19B Fe1B C16B C14B -163.4(5)
C17B Fe1B C16B C14B 164.8(2)
C20B Fe1B C16B C14B 48.4(5)
C18B Fe1B C16B C14B 123.7(2)
C15B Fe1B C16B C14B -119.7(3)
C13A Fe1A C17A C18A -158.3(4)
C14A Fe1A C17A C18A 80.6(3)
C12A Fe1A C17A C18A 43.3(5)
C19A Fe1A C17A C18A -37.6(2)
C20A Fe1A C17A C18A -81.3(3)
C21A Fe1A C17A C18A -119.0(3)
C16A Fe1A C17A C18A 165.1(2)
C15A Fe1A C17A C18A 123.0(2)
C13A Fe1A C17A C21A -39.3(5)
C14A Fe1A C17A C21A -160.4(2)
C12A Fe1A C17A C21A 162.3(3)
C19A Fe1A C17A C21A 81.4(2)
C20A Fe1A C17A C21A 37.7(2)
C18A Fe1A C17A C21A 119.0(3)
C16A Fe1A C17A C21A -75.9(3)
C15A Fe1A C17A C21A -118.0(2)
C13B Fe1B C17B C19B 82.4(3)
C12B Fe1B C17B C19B 46.9(4)
C21B Fe1B C17B C19B -81.5(3)
C14B Fe1B C17B C19B -160.6(4)
C20B Fe1B C17B C19B -38.0(2)
C18B Fe1B C17B C19B -119.7(3)
C15B Fe1B C17B C19B 124.5(3)
C16B Fe1B C17B C19B 165.5(2)
C13B Fe1B C17B C18B -158.0(2)
C12B Fe1B C17B C18B 166.5(3)
C21B Fe1B C17B C18B 38.2(2)
C14B Fe1B C17B C18B -40.9(6)
C19B Fe1B C17B C18B 119.7(3)
C20B Fe1B C17B C18B 81.6(2)
C15B Fe1B C17B C18B -115.8(2)
C16B Fe1B C17B C18B -74.8(3)
C21A C17A C18A C19A -0.6(4)
Fe1A C17A C18A C19A 59.2(2)
C21A C17A C18A Fe1A -59.8(3)
C13A Fe1A C18A C17A 162.1(4)
C14A Fe1A C18A C17A -118.1(2)
C12A Fe1A C18A C17A -161.9(2)
C19A Fe1A C18A C17A 119.4(4)
C20A Fe1A C18A C17A 81.8(3)
C21A Fe1A C18A C17A 37.7(2)
C16A Fe1A C18A C17A -42.2(7)
C15A Fe1A C18A C17A -76.9(3)
C13A Fe1A C18A C19A 42.6(5)
C14A Fe1A C18A C19A 122.4(2)
C12A Fe1A C18A C19A 78.7(3)
C20A Fe1A C18A C19A -37.6(2)
C17A Fe1A C18A C19A -119.4(4)
C21A Fe1A C18A C19A -81.7(3)
C16A Fe1A C18A C19A -161.6(5)
C15A Fe1A C18A C19A 163.6(2)
C19B C17B C18B C21B 0.0(4)
Fe1B C17B C18B C21B -59.2(2)
C19B C17B C18B Fe1B 59.2(3)
C13B Fe1B C18B C17B 49.3(4)
C12B Fe1B C18B C17B -161.1(4)
C21B Fe1B C18B C17B -118.6(3)
C14B Fe1B C18B C17B 165.8(2)
C19B Fe1B C18B C17B -37.3(2)
C20B Fe1B C18B C17B -81.2(2)
C15B Fe1B C18B C17B 82.4(2)
C16B Fe1B C18B C17B 124.3(2)
C13B Fe1B C18B C21B 168.0(3)
C12B Fe1B C18B C21B -42.5(5)
C14B Fe1B C18B C21B -75.6(2)
C19B Fe1B C18B C21B 81.3(2)
C17B Fe1B C18B C21B 118.6(3)
C20B Fe1B C18B C21B 37.4(2)
C15B Fe1B C18B C21B -159.0(2)
C16B Fe1B C18B C21B -117.1(2)
C17A C18A C19A C20A 0.3(4)
Fe1A C18A C19A C20A 59.6(2)
C17A C18A C19A Fe1A -59.3(2)
C13A Fe1A C19A C20A 78.9(2)
C14A Fe1A C19A C20A 163.7(2)
C12A Fe1A C19A C20A 121.7(2)
C17A Fe1A C19A C20A -81.8(2)
C18A Fe1A C19A C20A -119.2(3)
C21A Fe1A C19A C20A -38.2(2)
C16A Fe1A C19A C20A 46.6(5)
C15A Fe1A C19A C20A -165.8(4)
C13A Fe1A C19A C18A -161.9(2)
C14A Fe1A C19A C18A -77.1(3)
C12A Fe1A C19A C18A -119.1(3)
C20A Fe1A C19A C18A 119.2(3)
C17A Fe1A C19A C18A 37.4(2)
C21A Fe1A C19A C18A 81.0(3)
C16A Fe1A C19A C18A 165.7(4)
C15A Fe1A C19A C18A -46.6(6)
C18B C17B C19B C20B 0.5(4)
Fe1B C17B C19B C20B 59.8(2)
C18B C17B C19B Fe1B -59.3(3)
C13B Fe1B C19B C17B -116.0(2)
C12B Fe1B C19B C17B -159.4(2)
C21B Fe1B C19B C17B 81.6(3)
C14B Fe1B C19B C17B 165.5(4)
C20B Fe1B C19B C17B 118.8(4)
C18B Fe1B C19B C17B 37.4(2)
C15B Fe1B C19B C17B -75.0(3)
C16B Fe1B C19B C17B -41.7(7)
C13B Fe1B C19B C20B 125.2(2)
C12B Fe1B C19B C20B 81.9(3)
C21B Fe1B C19B C20B -37.2(2)
C14B Fe1B C19B C20B 46.7(5)
C17B Fe1B C19B C20B -118.8(4)
C18B Fe1B C19B C20B -81.4(3)
C15B Fe1B C19B C20B 166.3(2)
C16B Fe1B C19B C20B -160.5(5)
C18A C19A C20A C21A 0.2(4)
Fe1A C19A C20A C21A 59.8(2)
C18A C19A C20A Fe1A -59.7(2)
C13A Fe1A C20A C19A -118.3(2)
C14A Fe1A C20A C19A -45.0(5)
C12A Fe1A C20A C19A -76.4(2)
C17A Fe1A C20A C19A 81.2(2)
C18A Fe1A C20A C19A 37.7(2)
C21A Fe1A C20A C19A 118.6(3)
C16A Fe1A C20A C19A -160.0(2)
C15A Fe1A C20A C19A 168.5(3)
C13A Fe1A C20A C21A 123.1(2)
C14A Fe1A C20A C21A -163.6(4)
C12A Fe1A C20A C21A 165.0(2)
C19A Fe1A C20A C21A -118.6(3)
C17A Fe1A C20A C21A -37.4(2)
C18A Fe1A C20A C21A -80.9(2)
C16A Fe1A C20A C21A 81.4(2)
C15A Fe1A C20A C21A 49.9(4)
C17B C19B C20B C21B -0.8(4)
Fe1B C19B C20B C21B 59.1(2)
C17B C19B C20B Fe1B -59.9(2)
C13B Fe1B C20B C21B 165.75(19)
C12B Fe1B C20B C21B 124.0(2)
C14B Fe1B C20B C21B 80.7(2)
C19B Fe1B C20B C21B -119.5(3)
C17B Fe1B C20B C21B -81.8(2)
C18B Fe1B C20B C21B -38.0(2)
C15B Fe1B C20B C21B -161.1(4)
C16B Fe1B C20B C21B 46.1(4)
C13B Fe1B C20B C19B -74.7(3)
C12B Fe1B C20B C19B -116.5(2)
C21B Fe1B C20B C19B 119.5(3)
C14B Fe1B C20B C19B -159.8(2)
C17B Fe1B C20B C19B 37.7(2)
C18B Fe1B C20B C19B 81.5(2)
C15B Fe1B C20B C19B -41.6(6)
C16B Fe1B C20B C19B 165.6(3)
C18A C17A C21A C20A 0.7(4)
Fe1A C17A C21A C20A -59.0(2)
C18A C17A C21A Fe1A 59.7(3)
C19A C20A C21A C17A -0.6(4)
Fe1A C20A C21A C17A 59.2(3)
C19A C20A C21A Fe1A -59.8(3)
C13A Fe1A C21A C17A 165.5(2)
C14A Fe1A C21A C17A 46.9(5)
C12A Fe1A C21A C17A -159.6(4)
C19A Fe1A C21A C17A -81.5(2)
C20A Fe1A C21A C17A -119.4(3)
C18A Fe1A C21A C17A -37.6(2)
C16A Fe1A C21A C17A 123.4(2)
C15A Fe1A C21A C17A 81.2(3)
C13A Fe1A C21A C20A -75.1(2)
C14A Fe1A C21A C20A 166.4(3)
C12A Fe1A C21A C20A -40.2(5)
C19A Fe1A C21A C20A 37.9(2)
C17A Fe1A C21A C20A 119.4(3)
C18A Fe1A C21A C20A 81.8(2)
C16A Fe1A C21A C20A -117.2(2)
C15A Fe1A C21A C20A -159.3(2)
C19B C20B C21B C18B 0.8(4)
Fe1B C20B C21B C18B 59.9(2)
C19B C20B C21B Fe1B -59.0(2)
C17B C18B C21B C20B -0.5(4)
Fe1B C18B C21B C20B -60.0(3)
C17B C18B C21B Fe1B 59.5(3)
C13B Fe1B C21B C20B -43.0(6)
C12B Fe1B C21B C20B -75.2(3)
C14B Fe1B C21B C20B -117.2(2)
C19B Fe1B C21B C20B 37.7(2)
C17B Fe1B C21B C20B 81.3(2)
C18B Fe1B C21B C20B 119.1(3)
C15B Fe1B C21B C20B 167.0(3)
C16B Fe1B C21B C20B -159.7(2)
C13B Fe1B C21B C18B -162.2(4)
C12B Fe1B C21B C18B 165.7(2)
C14B Fe1B C21B C18B 123.7(2)
C19B Fe1B C21B C18B -81.5(2)
C17B Fe1B C21B C18B -37.9(2)
C20B Fe1B C21B C18B -119.1(3)
C15B Fe1B C21B C18B 47.9(4)
C16B Fe1B C21B C18B 81.2(2)
C6 C1 C2 C3 -0.4(5)
C1 C2 C3 C4 0.9(5)
C1 C2 C3 C7 -179.1(3)
C2 C3 C4 C5 -1.3(5)
C7 C3 C4 C5 178.7(3)
C3 C4 C5 C6 1.1(5)
C2 C1 C6 C5 0.3(5)
C2 C1 C6 C11 178.1(3)
C4 C5 C6 C1 -0.6(5)
C4 C5 C6 C11 -178.6(3)
C4 C3 C7 C9 -126.6(4)
C2 C3 C7 C9 53.4(5)
C4 C3 C7 C8 113.6(4)
C2 C3 C7 C8 -66.4(4)
C4 C3 C7 C10 -6.6(5)
C2 C3 C7 C10 173.4(3)
C1 C6 C11 O1 -147.1(4)
C5 C6 C11 O1 30.8(5)
C1 C6 C11 C12 36.2(5)
C5 C6 C11 C12 -145.9(3)
O1 C11 C12 C14 -169.1(3)
C6 C11 C12 C14 7.6(5)
O1 C11 C12 C13 11.2(5)
C6 C11 C12 C13 -172.0(3)
O1 C11 C12 Fe1 98.9(4)
C6 C11 C12 Fe1 -84.4(4)
C18 Fe1 C12 C14 162.1(3)
C22 Fe1 C12 C14 -164.2(2)
C13 Fe1 C12 C14 118.1(3)
C21 Fe1 C12 C14 -121.7(2)
C20 Fe1 C12 C14 -79.9(2)
C16 Fe1 C12 C14 37.6(2)
C17 Fe1 C12 C14 -45.8(5)
C15 Fe1 C12 C14 81.1(2)
C14 Fe1 C12 C13 -118.1(3)
C18 Fe1 C12 C13 44.0(5)
C22 Fe1 C12 C13 77.7(2)
C21 Fe1 C12 C13 120.2(2)
C20 Fe1 C12 C13 162.0(2)
C16 Fe1 C12 C13 -80.5(2)
C17 Fe1 C12 C13 -163.9(4)
C15 Fe1 C12 C13 -37.0(2)
C14 Fe1 C12 C11 124.8(4)
C18 Fe1 C12 C11 -73.0(5)
C22 Fe1 C12 C11 -39.3(4)
C13 Fe1 C12 C11 -117.1(4)
C21 Fe1 C12 C11 3.2(4)
C20 Fe1 C12 C11 44.9(4)
C16 Fe1 C12 C11 162.4(4)
C17 Fe1 C12 C11 79.0(6)
C15 Fe1 C12 C11 -154.1(4)
C14 C12 C13 C15 0.3(4)
C11 C12 C13 C15 -180.0(3)
Fe1 C12 C13 C15 59.9(2)
C14 C12 C13 Fe1 -59.6(2)
C11 C12 C13 Fe1 120.2(3)
C14 Fe1 C13 C15 -81.3(2)
C12 Fe1 C13 C15 -119.6(3)
C18 Fe1 C13 C15 78.0(3)
C22 Fe1 C13 C15 119.4(2)
C21 Fe1 C13 C15 160.8(2)
C20 Fe1 C13 C15 -168.9(4)
C16 Fe1 C13 C15 -37.3(2)
C17 Fe1 C13 C15 46.4(5)
C14 Fe1 C13 C12 38.3(2)
C18 Fe1 C13 C12 -162.4(2)
C22 Fe1 C13 C12 -121.0(2)
C21 Fe1 C13 C12 -79.6(2)
C20 Fe1 C13 C12 -49.3(5)
C16 Fe1 C13 C12 82.3(2)
C17 Fe1 C13 C12 165.9(4)
C15 Fe1 C13 C12 119.6(3)
C13 C12 C14 C16 -0.3(4)
C11 C12 C14 C16 180.0(3)
Fe1 C12 C14 C16 -60.0(2)
C13 C12 C14 Fe1 59.6(2)
C11 C12 C14 Fe1 -120.1(4)
C18 Fe1 C14 C12 -161.6(4)
C22 Fe1 C14 C12 41.8(5)
C13 Fe1 C14 C12 -38.78(19)
C21 Fe1 C14 C12 78.1(3)
C20 Fe1 C14 C12 120.3(2)
C16 Fe1 C14 C12 -119.5(3)
C17 Fe1 C14 C12 162.9(2)
C15 Fe1 C14 C12 -82.1(2)
C12 Fe1 C14 C16 119.5(3)
C18 Fe1 C14 C16 -42.1(5)
C22 Fe1 C14 C16 161.3(4)
C13 Fe1 C14 C16 80.7(2)
C21 Fe1 C14 C16 -162.4(2)
C20 Fe1 C14 C16 -120.2(2)
C17 Fe1 C14 C16 -77.6(3)
C15 Fe1 C14 C16 37.4(2)
C12 C13 C15 C16 -0.1(4)
Fe1 C13 C15 C16 58.8(2)
C12 C13 C15 Fe1 -59.0(2)
C14 Fe1 C15 C13 82.2(2)
C12 Fe1 C15 C13 38.1(2)
C18 Fe1 C15 C13 -119.5(2)
C22 Fe1 C15 C13 -78.3(2)
C21 Fe1 C15 C13 -48.3(5)
C20 Fe1 C15 C13 169.6(3)
C16 Fe1 C15 C13 119.9(3)
C17 Fe1 C15 C13 -160.6(2)
C14 Fe1 C15 C16 -37.7(2)
C12 Fe1 C15 C16 -81.8(2)
C18 Fe1 C15 C16 120.6(2)
C22 Fe1 C15 C16 161.8(2)
C13 Fe1 C15 C16 -119.9(3)
C21 Fe1 C15 C16 -168.2(3)
C20 Fe1 C15 C16 49.7(5)
C17 Fe1 C15 C16 79.5(3)
C13 C15 C16 C14 -0.1(4)
Fe1 C15 C16 C14 58.5(2)
C13 C15 C16 Fe1 -58.6(2)
C12 C14 C16 C15 0.3(4)
Fe1 C14 C16 C15 -59.3(2)
C12 C14 C16 Fe1 59.5(2)
C14 Fe1 C16 C15 119.5(3)
C12 Fe1 C16 C15 81.8(2)
C18 Fe1 C16 C15 -77.1(3)
C22 Fe1 C16 C15 -43.8(5)
C13 Fe1 C16 C15 37.1(2)
C21 Fe1 C16 C15 167.1(4)
C20 Fe1 C16 C15 -160.6(2)
C17 Fe1 C16 C15 -119.0(2)
C12 Fe1 C16 C14 -37.7(2)
C18 Fe1 C16 C14 163.5(2)
C22 Fe1 C16 C14 -163.3(4)
C13 Fe1 C16 C14 -82.4(2)
C21 Fe1 C16 C14 47.6(6)
C20 Fe1 C16 C14 79.9(3)
C17 Fe1 C16 C14 121.5(2)
C15 Fe1 C16 C14 -119.5(3)
C14 Fe1 C17 C18 161.2(2)
C12 Fe1 C17 C18 -164.4(4)
C22 Fe1 C17 C18 -37.3(2)
C13 Fe1 C17 C18 43.7(5)
C21 Fe1 C17 C18 -81.3(2)
C20 Fe1 C17 C18 -118.8(3)
C16 Fe1 C17 C18 119.1(2)
C15 Fe1 C17 C18 77.2(3)
C14 Fe1 C17 C20 -80.0(3)
C12 Fe1 C17 C20 -45.6(5)
C18 Fe1 C17 C20 118.8(3)
C22 Fe1 C17 C20 81.5(2)
C13 Fe1 C17 C20 162.6(4)
C21 Fe1 C17 C20 37.5(2)
C16 Fe1 C17 C20 -122.0(2)
C15 Fe1 C17 C20 -164.0(2)
C20 C17 C18 C22 0.4(4)
Fe1 C17 C18 C22 59.6(3)
C20 C17 C18 Fe1 -59.3(2)
C14 Fe1 C18 C22 -167.8(4)
C12 Fe1 C18 C22 46.1(5)
C13 Fe1 C18 C22 78.7(3)
C21 Fe1 C18 C22 -38.1(2)
C20 Fe1 C18 C22 -81.7(2)
C16 Fe1 C18 C22 161.0(2)
C17 Fe1 C18 C22 -119.6(3)
C15 Fe1 C18 C22 119.8(2)
C14 Fe1 C18 C17 -48.2(5)
C12 Fe1 C18 C17 165.8(3)
C22 Fe1 C18 C17 119.6(3)
C13 Fe1 C18 C17 -161.7(2)
C21 Fe1 C18 C17 81.6(2)
C20 Fe1 C18 C17 37.9(2)
C16 Fe1 C18 C17 -79.3(3)
C15 Fe1 C18 C17 -120.5(2)
C18 C17 C20 C21 -0.4(4)
Fe1 C17 C20 C21 -59.3(2)
C18 C17 C20 Fe1 59.0(2)
C14 Fe1 C20 C21 -120.9(2)
C12 Fe1 C20 C21 -77.9(3)
C18 Fe1 C20 C21 81.4(2)
C22 Fe1 C20 C21 37.8(2)
C13 Fe1 C20 C21 -40.6(5)
C16 Fe1 C20 C21 -163.8(2)
C17 Fe1 C20 C21 119.2(3)
C15 Fe1 C20 C21 159.6(3)
C14 Fe1 C20 C17 119.9(2)
C12 Fe1 C20 C17 162.9(2)
C18 Fe1 C20 C17 -37.8(2)
C22 Fe1 C20 C17 -81.4(2)
C13 Fe1 C20 C17 -159.8(4)
C21 Fe1 C20 C17 -119.2(3)
C16 Fe1 C20 C17 77.0(3)
C15 Fe1 C20 C17 40.4(5)
C17 C20 C21 C22 0.2(4)
Fe1 C20 C21 C22 -59.4(2)
C17 C20 C21 Fe1 59.6(2)
C14 Fe1 C21 C20 79.0(3)
C12 Fe1 C21 C20 121.4(2)
C18 Fe1 C21 C20 -81.4(2)
C22 Fe1 C21 C20 -119.2(3)
C13 Fe1 C21 C20 164.73(19)
C16 Fe1 C21 C20 43.2(5)
C17 Fe1 C21 C20 -37.7(2)
C15 Fe1 C21 C20 -160.0(3)
C14 Fe1 C21 C22 -161.8(2)
C12 Fe1 C21 C22 -119.4(2)
C18 Fe1 C21 C22 37.7(2)
C13 Fe1 C21 C22 -76.1(3)
C20 Fe1 C21 C22 119.2(3)
C16 Fe1 C21 C22 162.4(4)
C17 Fe1 C21 C22 81.5(3)
C15 Fe1 C21 C22 -40.8(5)
C17 C18 C22 C21 -0.2(4)
Fe1 C18 C22 C21 59.8(2)
C17 C18 C22 Fe1 -60.0(3)
C20 C21 C22 C18 0.0(4)
Fe1 C21 C22 C18 -59.8(2)
C20 C21 C22 Fe1 59.8(2)
C14 Fe1 C22 C18 167.3(4)
C12 Fe1 C22 C18 -161.5(2)
C13 Fe1 C22 C18 -119.0(2)
C21 Fe1 C22 C18 118.7(4)
C20 Fe1 C22 C18 81.2(2)
C16 Fe1 C22 C18 -45.9(5)
C17 Fe1 C22 C18 37.4(2)
C15 Fe1 C22 C18 -77.7(3)
C14 Fe1 C22 C21 48.6(6)
C12 Fe1 C22 C21 79.8(3)
C18 Fe1 C22 C21 -118.7(4)
C13 Fe1 C22 C21 122.3(2)
C20 Fe1 C22 C21 -37.5(2)
C16 Fe1 C22 C21 -164.6(4)
C17 Fe1 C22 C21 -81.3(3)
C15 Fe1 C22 C21 163.6(2)
